data_2228173
loop_
_publ_author_name
'Collas, Alain'
'Vande Velde, Christophe M. L.'
'Blockhuys, Frank'

_publ_section_title
;
 2-(4-Formyl-2,6-dimethoxyphenoxy)acetic acid
;
_journal_coeditor_code ZL2319
_journal_issue 11
_journal_name_full 'Acta Crystallographica Section E'
_journal_page_first o3003
_journal_paper_doi 10.1107/S1600536810043990
_journal_volume 66
_journal_year 2010
_chemical_formula_iupac 'C11 H12 O6'
_chemical_formula_moiety 'C11 H12 O6'
_chemical_formula_sum 'C11 H12 O6'
_chemical_formula_weight 240.21
_chemical_melting_point 415
_chemical_name_common '4-(acetic acid)-syringaldehyde'
_chemical_name_systematic
;
2-(4-Formyl-2,6-dimethoxyphenoxy)acetic acid
;
_space_group_IT_number 14
_symmetry_cell_setting monoclinic
_symmetry_space_group_name_Hall '-P 2ybc'
_symmetry_space_group_name_H-M 'P 1 21/c 1'
_atom_sites_solution_hydrogens geom
_atom_sites_solution_primary direct
_atom_sites_solution_secondary difmap
_audit_creation_method SHELXL97
_cell_angle_alpha 90
_cell_angle_beta 113.67(3)
_cell_angle_gamma 90
_cell_formula_units_Z 4
_cell_length_a 9.350(2)
_cell_length_b 7.4160(10)
_cell_length_c 17.374(8)
_cell_measurement_reflns_used 25
_cell_measurement_temperature 293(2)
_cell_measurement_theta_max 14.21
_cell_measurement_theta_min 8.96
_cell_volume 1103.4(6)
_computing_cell_refinement 'CAD-4 EXPRESS (Enraf--Nonius, 1994)'
_computing_data_collection 'CAD-4 EXPRESS (Enraf--Nonius, 1994)'
_computing_data_reduction 'XCAD4 (Harms & Wocadlo, 1996)'
_computing_molecular_graphics 'ORTEP-3 for Windows (Farrugia, 1997)'
_computing_publication_material 'WinGX (Farrugia, 1999)'
_computing_structure_refinement 'SHELXL97 (Sheldrick, 2008)'
_computing_structure_solution 'SHELXS97 (Sheldrick, 2008)'
_diffrn_ambient_temperature 293(2)
_diffrn_measured_fraction_theta_full 1.000
_diffrn_measured_fraction_theta_max 1.000
_diffrn_measurement_device_type 'Enraf--Nonius MACH3'
_diffrn_measurement_method \w/2\q
_diffrn_radiation_monochromator graphite
_diffrn_radiation_type MoK\a
_diffrn_radiation_wavelength 0.71073
_diffrn_reflns_av_R_equivalents 0.0303
_diffrn_reflns_av_sigmaI/netI 0.0406
_diffrn_reflns_limit_h_max 11
_diffrn_reflns_limit_h_min -11
_diffrn_reflns_limit_k_max 8
_diffrn_reflns_limit_k_min 0
_diffrn_reflns_limit_l_max 20
_diffrn_reflns_limit_l_min -20
_diffrn_reflns_number 4025
_diffrn_reflns_theta_full 25.32
_diffrn_reflns_theta_max 25.32
_diffrn_reflns_theta_min 2.38
_diffrn_standards_decay_% 1
_diffrn_standards_interval_time 60
_diffrn_standards_number 3
_exptl_absorpt_coefficient_mu 0.119
_exptl_absorpt_correction_type none
_exptl_crystal_colour colourless
_exptl_crystal_density_diffrn 1.446
_exptl_crystal_density_method 'not measured'
_exptl_crystal_description block
_exptl_crystal_F_000 504
_exptl_crystal_size_max 0.27
_exptl_crystal_size_mid 0.24
_exptl_crystal_size_min 0.15
_refine_diff_density_max 0.148
_refine_diff_density_min -0.150
_refine_ls_extinction_coef 0.0086(18)
_refine_ls_extinction_expression Fc^*^=kFc[1+0.001xFc^2^\l^3^/sin(2\q)]^-1/4^
_refine_ls_extinction_method 'SHELXL97 (Sheldrick, 2008)'
_refine_ls_goodness_of_fit_ref 1.005
_refine_ls_hydrogen_treatment constr
_refine_ls_matrix_type full
_refine_ls_number_parameters 171
_refine_ls_number_reflns 2015
_refine_ls_number_restraints 8
_refine_ls_restrained_S_all 1.003
_refine_ls_R_factor_all 0.0756
_refine_ls_R_factor_gt 0.0358
_refine_ls_shift/su_max 0.000
_refine_ls_shift/su_mean 0.000
_refine_ls_structure_factor_coef Fsqd
_refine_ls_weighting_details 'calc w = 1/[\s^2^(Fo^2^)+(0.0427P)^2^+0.1341P] where P=(Fo^2^+2Fc^2^)/3'
_refine_ls_weighting_scheme calc
_refine_ls_wR_factor_gt 0.0807
_refine_ls_wR_factor_ref 0.0932
_reflns_number_gt 1292
_reflns_number_total 2015
_reflns_threshold_expression I>2\s(I)
_cod_data_source_file zl2319.cif
_cod_data_source_block I
_cod_original_sg_symbol_H-M 'P 21/c'
_cod_database_code 2228173
_cod_database_fobs_code 2228173

loop_
_symmetry_equiv_pos_as_xyz
'x, y, z'
'-x, y+1/2, -z+1/2'
'-x, -y, -z'
'x, -y+1/2, z+1/2'

loop_
_atom_site_type_symbol
_atom_site_label
_atom_site_fract_x
_atom_site_fract_y
_atom_site_fract_z
_atom_site_U_iso_or_equiv
_atom_site_adp_type
_atom_site_calc_flag
_atom_site_refinement_flags
_atom_site_occupancy
_atom_site_disorder_assembly
_atom_site_disorder_group
O O11A 0.8177(2) 0.6876(3) 0.52772(13) 0.0677(9) Uani d PDU 0.785(6) A 1
C C11A 0.6811(5) 0.6988(12) 0.5115(3) 0.0490(13) Uani d PD 0.785(6) A 1
H H11A 0.6121 0.6482 0.4613 0.059 Uiso calc PR 0.785(6) A 1
C C11B 0.720(3) 0.712(5) 0.5283(16) 0.0490(13) Uani d PD 0.215(6) A 2
H H11B 0.8278 0.7181 0.5571 0.059 Uiso calc PR 0.215(6) A 2
O O11B 0.6629(10) 0.6437(14) 0.4603(6) 0.078(3) Uani d PDU 0.215(6) A 2
O O4 0.39907(13) 1.04247(17) 0.70196(7) 0.0376(3) Uani d . 1 . .
O O5 0.22382(14) 0.89227(19) 0.55872(8) 0.0449(4) Uani d . 1 . .
O O3 0.71034(14) 1.0208(2) 0.76755(8) 0.0478(4) Uani d . 1 A .
C C6 0.4523(2) 0.7946(3) 0.53433(11) 0.0388(5) Uani d . 1 A .
H H6 0.3923 0.7439 0.4824 0.047 Uiso calc R 1 . .
C C2 0.7062(2) 0.8612(3) 0.64352(11) 0.0414(5) Uani d . 1 A .
H H2 0.8144 0.8545 0.6638 0.050 Uiso calc R 1 . .
C C5 0.38175(19) 0.8774(2) 0.58135(10) 0.0345(4) Uani d . 1 . .
O O42 0.13206(15) 0.9328(2) 0.70058(9) 0.0604(5) Uani d . 1 . .
H H42 0.1655 0.9578 0.6649 0.091 Uiso calc R 1 . .
C C4 0.47318(19) 0.9529(2) 0.65853(10) 0.0334(4) Uani d . 1 A .
O O41 0.22968(17) 0.8754(2) 0.83608(9) 0.0623(5) Uani d . 1 . .
C C1 0.6143(2) 0.7884(3) 0.56601(11) 0.0392(5) Uani d D 1 . .
C C41 0.4098(2) 0.9607(3) 0.77859(11) 0.0380(4) Uani d . 1 . .
H H41A 0.4634 1.0416 0.8252 0.046 Uiso calc R 1 . .
H H41B 0.4701 0.8502 0.7880 0.046 Uiso calc R 1 . .
C C3 0.6358(2) 0.9442(2) 0.69064(11) 0.0369(4) Uani d . 1 . .
C C42 0.2502(2) 0.9191(3) 0.77494(12) 0.0429(5) Uani d . 1 . .
C C51 0.1233(2) 0.8060(3) 0.48261(12) 0.0551(6) Uani d . 1 . .
H H51A 0.1374 0.8599 0.4359 0.083 Uiso calc R 1 . .
H H51B 0.0167 0.8202 0.4755 0.083 Uiso calc R 1 . .
H H51C 0.1484 0.6800 0.4853 0.083 Uiso calc R 1 . .
C C31 0.8750(3) 0.9877(4) 0.80939(15) 0.0730(7) Uani d . 1 . .
H H31A 0.8941 0.8602 0.8120 0.110 Uiso calc R 1 A .
H H31B 0.9128 1.0359 0.8653 0.110 Uiso calc R 1 . .
H H31C 0.9282 1.0449 0.7788 0.110 Uiso calc R 1 . .

loop_
_atom_site_aniso_label
_atom_site_aniso_U_11
_atom_site_aniso_U_22
_atom_site_aniso_U_33
_atom_site_aniso_U_12
_atom_site_aniso_U_13
_atom_site_aniso_U_23
O11A 0.0510(16) 0.0877(17) 0.0786(16) 0.0113(11) 0.0409(12) 0.0007(12)
C11A 0.050(3) 0.052(2) 0.049(3) 0.002(3) 0.025(3) 0.002(2)
C11B 0.050(3) 0.052(2) 0.049(3) 0.002(3) 0.025(3) 0.002(2)
O11B 0.084(6) 0.101(7) 0.053(6) 0.007(5) 0.031(5) -0.019(5)
O4 0.0424(7) 0.0359(7) 0.0372(7) 0.0054(6) 0.0188(6) 0.0017(6)
O5 0.0315(7) 0.0590(9) 0.0409(7) 0.0027(6) 0.0109(6) -0.0073(6)
O3 0.0327(7) 0.0590(9) 0.0445(8) -0.0028(6) 0.0080(6) -0.0074(7)
C6 0.0424(11) 0.0409(11) 0.0330(9) 0.0001(9) 0.0149(8) 0.0011(9)
C2 0.0340(10) 0.0435(11) 0.0503(11) 0.0039(9) 0.0206(9) 0.0078(9)
C5 0.0327(9) 0.0366(10) 0.0354(9) 0.0020(8) 0.0148(8) 0.0043(8)
O42 0.0361(7) 0.0922(13) 0.0540(9) 0.0028(8) 0.0193(7) 0.0085(9)
C4 0.0364(9) 0.0309(10) 0.0375(9) 0.0034(8) 0.0196(8) 0.0026(8)
O41 0.0623(9) 0.0806(12) 0.0556(9) 0.0015(9) 0.0359(8) 0.0100(8)
C1 0.0452(10) 0.0375(11) 0.0438(11) 0.0053(9) 0.0271(9) 0.0068(9)
C41 0.0399(10) 0.0419(11) 0.0321(9) 0.0023(9) 0.0142(8) -0.0017(8)
C3 0.0349(9) 0.0359(10) 0.0394(10) -0.0019(8) 0.0144(8) 0.0036(9)
C42 0.0434(11) 0.0454(12) 0.0433(11) 0.0047(9) 0.0210(9) 0.0012(9)
C51 0.0376(11) 0.0738(16) 0.0470(12) -0.0074(11) 0.0095(9) -0.0118(11)
C31 0.0452(13) 0.0778(18) 0.0681(15) 0.0078(12) -0.0066(11) -0.0103(14)

loop_
_atom_type_symbol
_atom_type_description
_atom_type_scat_dispersion_real
_atom_type_scat_dispersion_imag
_atom_type_scat_source
C C 0.0033 0.0016 'International Tables Vol C Tables 4.2.6.8 and 6.1.1.4'
H H 0.0000 0.0000 'International Tables Vol C Tables 4.2.6.8 and 6.1.1.4'
O O 0.0106 0.0060 'International Tables Vol C Tables 4.2.6.8 and 6.1.1.4'

loop_
_geom_angle_atom_site_label_1
_geom_angle_atom_site_label_2
_geom_angle_atom_site_label_3
_geom_angle_site_symmetry_1
_geom_angle_site_symmetry_3
_geom_angle
_geom_angle_publ_flag
O11A C11A C1 . . 124.3(3) ?
O11A C11A H11A . . 117.8 ?
C1 C11A H11A . . 117.8 ?
O11B C11B C1 . . 118.8(19) ?
O11B C11B H11B . . 120.6 ?
C1 C11B H11B . . 120.6 ?
C4 O4 C41 . . 116.19(13) ?
C5 O5 C51 . . 117.50(14) ?
C3 O3 C31 . . 116.68(16) ?
C5 C6 C1 . . 118.91(17) ?
C5 C6 H6 . . 120.5 ?
C1 C6 H6 . . 120.5 ?
C3 C2 C1 . . 119.53(17) ?
C3 C2 H2 . . 120.2 ?
C1 C2 H2 . . 120.2 ?
O5 C5 C6 . . 125.46(16) ?
O5 C5 C4 . . 114.83(15) ?
C6 C5 C4 . . 119.71(15) ?
C42 O42 H42 . . 109.5 ?
O4 C4 C5 . . 118.19(15) ?
O4 C4 C3 . . 120.58(16) ?
C5 C4 C3 . . 121.20(16) ?
C2 C1 C6 . . 121.65(17) ?
C2 C1 C11A . . 122.7(2) ?
C6 C1 C11A . . 115.7(2) ?
C2 C1 C11B . . 108.2(9) ?
C6 C1 C11B . . 130.1(9) ?
O4 C41 C42 . . 110.56(15) ?
O4 C41 H41A . . 109.5 ?
C42 C41 H41A . . 109.5 ?
O4 C41 H41B . . 109.5 ?
C42 C41 H41B . . 109.5 ?
H41A C41 H41B . . 108.1 ?
O3 C3 C2 . . 126.16(16) ?
O3 C3 C4 . . 114.84(16) ?
C2 C3 C4 . . 119.00(16) ?
O41 C42 O42 . . 121.25(19) ?
O41 C42 C41 . . 121.93(18) ?
O42 C42 C41 . . 116.83(16) ?
O5 C51 H51A . . 109.5 ?
O5 C51 H51B . . 109.5 ?
H51A C51 H51B . . 109.5 ?
O5 C51 H51C . . 109.5 ?
H51A C51 H51C . . 109.5 ?
H51B C51 H51C . . 109.5 ?
O3 C31 H31A . . 109.5 ?
O3 C31 H31B . . 109.5 ?
H31A C31 H31B . . 109.5 ?
O3 C31 H31C . . 109.5 ?
H31A C31 H31C . . 109.5 ?
H31B C31 H31C . . 109.5 ?

loop_
_geom_bond_atom_site_label_1
_geom_bond_atom_site_label_2
_geom_bond_site_symmetry_2
_geom_bond_distance
_geom_bond_publ_flag
O11A C11A . 1.195(5) ?
C11A C1 . 1.485(4) ?
C11A H11A . 0.9300 ?
C11B O11B . 1.196(17) ?
C11B C1 . 1.498(16) ?
C11B H11B . 0.9300 ?
O4 C4 . 1.382(2) ?
O4 C41 . 1.430(2) ?
O5 C5 . 1.371(2) ?
O5 C51 . 1.430(2) ?
O3 C3 . 1.359(2) ?
O3 C31 . 1.435(3) ?
C6 C5 . 1.383(2) ?
C6 C1 . 1.389(3) ?
C6 H6 . 0.9300 ?
C2 C3 . 1.383(3) ?
C2 C1 . 1.384(3) ?
C2 H2 . 0.9300 ?
C5 C4 . 1.386(2) ?
O42 C42 . 1.324(2) ?
O42 H42 . 0.8200 ?
C4 C3 . 1.395(2) ?
O41 C42 . 1.197(2) ?
C41 C42 . 1.500(3) ?
C41 H41A . 0.9700 ?
C41 H41B . 0.9700 ?
C51 H51A . 0.9600 ?
C51 H51B . 0.9600 ?
C51 H51C . 0.9600 ?
C31 H31A . 0.9600 ?
C31 H31B . 0.9600 ?
C31 H31C . 0.9600 ?

loop_
_geom_hbond_atom_site_label_D
_geom_hbond_atom_site_label_H
_geom_hbond_atom_site_label_A
_geom_hbond_site_symmetry_A
_geom_hbond_distance_DH
_geom_hbond_distance_HA
_geom_hbond_distance_DA
_geom_hbond_angle_DHA
O42 H42 O4 . 0.82 2.11 2.617(2) 120
O42 H42 O5 . 0.82 2.18 2.932(2) 153
C6 H6 O41 4_564 0.93 2.54 3.468(3) 176
C41 H41A O11B 4_565 0.97 2.71 3.189(9) 111
C51 H51B O11A 1_455 0.96 2.57 3.369(3) 141
C31 H31B O11A 2_756 0.96 2.70 3.454(3) 136
C41 H41B O4 2_646 0.97 2.56 3.527(3) 173

loop_
_geom_torsion_atom_site_label_1
_geom_torsion_atom_site_label_2
_geom_torsion_atom_site_label_3
_geom_torsion_atom_site_label_4
_geom_torsion_site_symmetry_1
_geom_torsion_site_symmetry_2
_geom_torsion_site_symmetry_3
_geom_torsion_site_symmetry_4
_geom_torsion
_geom_torsion_publ_flag
C51 O5 C5 C6 . . . . 3.9(3) ?
C51 O5 C5 C4 . . . . -175.66(17) ?
C1 C6 C5 O5 . . . . -179.30(17) ?
C1 C6 C5 C4 . . . . 0.2(3) ?
C41 O4 C4 C5 . . . . 112.81(18) ?
C41 O4 C4 C3 . . . . -69.2(2) ?
O5 C5 C4 O4 . . . . -3.6(2) ?
C6 C5 C4 O4 . . . . 176.83(16) ?
O5 C5 C4 C3 . . . . 178.46(16) ?
C6 C5 C4 C3 . . . . -1.1(3) ?
C3 C2 C1 C6 . . . . -0.7(3) ?
C3 C2 C1 C11A . . . . 179.4(5) ?
C3 C2 C1 C11B . . . . 178.6(17) ?
C5 C6 C1 C2 . . . . 0.6(3) ?
C5 C6 C1 C11A . . . . -179.4(4) ?
C5 C6 C1 C11B . . . . -178(2) ?
O11A C11A C1 C2 . . . . -2.9(10) ?
O11A C11A C1 C6 . . . . 177.2(6) ?
O11A C11A C1 C11B . . . . 0(7) ?
O11B C11B C1 C2 . . . . -179(3) ?
O11B C11B C1 C6 . . . . 0(4) ?
O11B C11B C1 C11A . . . . 3(4) ?
C4 O4 C41 C42 . . . . -120.89(17) ?
C31 O3 C3 C2 . . . . -10.5(3) ?
C31 O3 C3 C4 . . . . 169.40(19) ?
C1 C2 C3 O3 . . . . 179.70(17) ?
C1 C2 C3 C4 . . . . -0.2(3) ?
O4 C4 C3 O3 . . . . 3.3(2) ?
C5 C4 C3 O3 . . . . -178.83(17) ?
O4 C4 C3 C2 . . . . -176.79(17) ?
C5 C4 C3 C2 . . . . 1.1(3) ?
O4 C41 C42 O41 . . . . -168.63(19) ?
O4 C41 C42 O42 . . . . 11.4(2) ?
